data_2105961
loop_
_publ_author_name
'Rezler, Mateusz'
'\.Zo\/lek, Teresa'
'Wolska, Irena'
'Maciejewska, Dorota'

_publ_section_title
;
 Structural aspects of intermolecular interactions in the solid state of
 1,4-dibenzylpiperazines bearing nitrile or amidine groups
;
_journal_coeditor_code BM5065
_journal_issue 5
_journal_name_full 'Acta Crystallographica Section B'
_journal_page_first 820
_journal_page_last 827
_journal_paper_doi 10.1107/S2052520614013754
_journal_volume 70
_journal_year 2014
_chemical_formula_moiety 'C20 H20 N4'
_chemical_formula_sum 'C20 H20 N4'
_chemical_formula_weight 316.40
_chemical_name_systematic
;
1,4-bis(4-cyanobenzyl)piperazine
;
_space_group_IT_number 2
_symmetry_cell_setting triclinic
_symmetry_space_group_name_Hall '-P 1'
_symmetry_space_group_name_H-M 'P -1'
_atom_sites_solution_hydrogens geom
_atom_sites_solution_primary direct
_atom_sites_solution_secondary difmap
_audit_creation_method SHELXL-97
_cell_angle_alpha 83.876(5)
_cell_angle_beta 72.881(5)
_cell_angle_gamma 70.676(5)
_cell_formula_units_Z 1
_cell_length_a 6.6267(4)
_cell_length_b 8.3540(5)
_cell_length_c 8.6889(5)
_cell_measurement_reflns_used 3570
_cell_measurement_temperature 293(2)
_cell_measurement_theta_max 26.8582
_cell_measurement_theta_min 2.4479
_cell_volume 433.78(5)
_computing_cell_refinement 'CrysAlisPro (Agilent Technologies, 2011)'
_computing_data_collection 'CrysAlisPro (Agilent Technologies, 2011)'
_computing_data_reduction 'CrysAlisPro (Agilent Technologies, 2011)'
_computing_molecular_graphics 'Mercury (Macrae et al., 2006)'
_computing_publication_material 'SHELXL-97 (Sheldrick,1997)'
_computing_structure_refinement 'SHELXL-97 (Sheldrick, 1997)'
_computing_structure_solution 'SHELXS-97 (Sheldrick, 1990)'
_diffrn_ambient_temperature 293(2)
_diffrn_detector_area_resol_mean 8.1929
_diffrn_measured_fraction_theta_full 0.992
_diffrn_measured_fraction_theta_max 0.992
_diffrn_measurement_device_type 'Xcalibur, Sapphire2, large Be window'
_diffrn_measurement_method '\w scans'
_diffrn_radiation_monochromator graphite
_diffrn_radiation_source 'Enhance (Mo) X-ray Source'
_diffrn_radiation_type MoK\a
_diffrn_radiation_wavelength 0.71073
_diffrn_reflns_av_R_equivalents 0.0100
_diffrn_reflns_av_sigmaI/netI 0.0082
_diffrn_reflns_limit_h_max 8
_diffrn_reflns_limit_h_min -8
_diffrn_reflns_limit_k_max 10
_diffrn_reflns_limit_k_min -10
_diffrn_reflns_limit_l_max 10
_diffrn_reflns_limit_l_min -10
_diffrn_reflns_number 6352
_diffrn_reflns_theta_full 25.68
_diffrn_reflns_theta_max 25.68
_diffrn_reflns_theta_min 4.70
_diffrn_standards_number 6567
_exptl_absorpt_coefficient_mu 0.074
_exptl_absorpt_correction_T_max 1.00000
_exptl_absorpt_correction_T_min 0.96516
_exptl_absorpt_correction_type multi-scan
_exptl_absorpt_process_details
;
CrysAlisPro, Agilent Technologies,
Version 1.171.35.15 (release 03-08-2011 CrysAlis171 .NET)
(compiled Aug  3 2011,13:03:54)
Empirical absorption correction using spherical harmonics,
 implemented in SCALE3 ABSPACK scaling algorithm.
;
_exptl_crystal_colour colourless
_exptl_crystal_density_diffrn 1.211
_exptl_crystal_density_method 'not measured'
_exptl_crystal_description block
_exptl_crystal_F_000 168
_exptl_crystal_size_max 0.5
_exptl_crystal_size_mid 0.4
_exptl_crystal_size_min 0.35
_refine_diff_density_max 0.133
_refine_diff_density_min -0.117
_refine_ls_extinction_coef 0.078(14)
_refine_ls_extinction_expression Fc^*^=kFc[1+0.001xFc^2^\l^3^/sin(2\q)]^-1/4^
_refine_ls_extinction_method SHELXL
_refine_ls_goodness_of_fit_ref 1.053
_refine_ls_hydrogen_treatment mixed
_refine_ls_matrix_type full
_refine_ls_number_parameters 114
_refine_ls_number_reflns 1625
_refine_ls_number_restraints 0
_refine_ls_restrained_S_all 1.053
_refine_ls_R_factor_all 0.0440
_refine_ls_R_factor_gt 0.0387
_refine_ls_shift/su_max 0.016
_refine_ls_shift/su_mean 0.004
_refine_ls_structure_factor_coef Fsqd
_refine_ls_weighting_details 'calc w=1/[\s^2^(Fo^2^)+(0.0601P)^2^+0.0584P] where P=(Fo^2^+2Fc^2^)/3'
_refine_ls_weighting_scheme calc
_refine_ls_wR_factor_gt 0.1118
_refine_ls_wR_factor_ref 0.1175
_reflns_number_gt 1409
_reflns_number_total 1625
_reflns_threshold_expression >2sigma(I)
_cod_data_source_file bm5065sup1.cif
_cod_data_source_block mr-1a
_cod_depositor_comments 'Adding full bibliography for 2105961--2105962.cif.'
_cod_original_cell_volume 433.78(4)
_cod_database_code 2105961
_cod_database_fobs_code 2105961

loop_
_symmetry_equiv_pos_as_xyz
'x, y, z'
'-x, -y, -z'

loop_
_atom_site_type_symbol
_atom_site_label
_atom_site_fract_x
_atom_site_fract_y
_atom_site_fract_z
_atom_site_U_iso_or_equiv
_atom_site_adp_type
_atom_site_calc_flag
_atom_site_refinement_flags
_atom_site_occupancy
_atom_site_symmetry_multiplicity
N N1 0.10408(16) 0.86797(12) 0.59789(11) 0.0469(3) Uani d . 1 1
N N2 0.7613(2) 0.70453(18) 1.21965(17) 0.0819(5) Uani d . 1 1
C C1 0.3807(2) 0.71994(15) 0.75000(14) 0.0498(3) Uani d . 1 1
C C2 0.5930(2) 0.61331(17) 0.74366(16) 0.0574(4) Uani d . 1 1
H H2A 0.6718 0.5422 0.6558 0.069 Uiso calc R 1 1
C C3 0.6906(2) 0.60984(17) 0.86392(17) 0.0590(4) Uani d . 1 1
H H3A 0.842(3) 0.530(2) 0.8587(19) 0.077(4) Uiso d . 1 1
C C4 0.5760(2) 0.71739(16) 0.99367(15) 0.0510(3) Uani d . 1 1
C C5 0.3641(2) 0.82650(19) 1.00210(16) 0.0638(4) Uani d . 1 1
H H5A 0.2869 0.8996 1.0887 0.077 Uiso calc R 1 1
C C6 0.2682(2) 0.82620(19) 0.88145(16) 0.0650(4) Uani d . 1 1
H H6A 0.1251 0.8988 0.8882 0.078 Uiso calc R 1 1
C C7 0.6780(2) 0.71263(17) 1.12006(17) 0.0608(4) Uani d . 1 1
C C8 0.2781(2) 0.71262(16) 0.61823(17) 0.0598(4) Uani d . 1 1
H H8A 0.3946 0.6879 0.5174 0.072 Uiso calc R 1 1
H H8B 0.2160 0.6198 0.6416 0.072 Uiso calc R 1 1
C C9 -0.0144(2) 0.83736(15) 0.49172(15) 0.0523(3) Uani d . 1 1
H H9A -0.0776 0.7475 0.5368 0.063 Uiso calc R 1 1
H H9B 0.0891 0.8011 0.3872 0.063 Uiso calc R 1 1
C C10 0.19728(19) 1.00347(15) 0.52785(14) 0.0499(3) Uani d . 1 1
H H10A 0.3028 0.9687 0.4237 0.060 Uiso calc R 1 1
H H10B 0.2759 1.0257 0.5971 0.060 Uiso calc R 1 1

loop_
_atom_site_aniso_label
_atom_site_aniso_U_11
_atom_site_aniso_U_22
_atom_site_aniso_U_33
_atom_site_aniso_U_12
_atom_site_aniso_U_13
_atom_site_aniso_U_23
N1 0.0542(6) 0.0441(5) 0.0480(5) -0.0137(4) -0.0255(4) 0.0031(4)
N2 0.0873(9) 0.0795(9) 0.0863(9) -0.0082(7) -0.0524(8) -0.0101(7)
C1 0.0557(7) 0.0434(6) 0.0484(7) -0.0072(5) -0.0218(5) 0.0026(5)
C2 0.0557(7) 0.0515(7) 0.0584(7) -0.0031(5) -0.0182(6) -0.0116(6)
C3 0.0474(7) 0.0564(7) 0.0683(8) -0.0029(6) -0.0225(6) -0.0053(6)
C4 0.0524(7) 0.0503(7) 0.0510(7) -0.0112(5) -0.0229(5) 0.0050(5)
C5 0.0611(8) 0.0684(9) 0.0482(7) 0.0061(6) -0.0217(6) -0.0098(6)
C6 0.0542(7) 0.0712(9) 0.0546(7) 0.0107(6) -0.0251(6) -0.0085(6)
C7 0.0611(8) 0.0564(8) 0.0659(8) -0.0087(6) -0.0301(7) -0.0006(6)
C8 0.0726(8) 0.0479(7) 0.0593(8) -0.0051(6) -0.0337(7) -0.0037(6)
C9 0.0652(8) 0.0479(7) 0.0558(7) -0.0233(6) -0.0301(6) 0.0048(5)
C10 0.0499(6) 0.0568(7) 0.0508(7) -0.0201(5) -0.0222(5) 0.0011(5)

loop_
_atom_type_symbol
_atom_type_description
_atom_type_scat_dispersion_real
_atom_type_scat_dispersion_imag
_atom_type_scat_source
C C 0.0033 0.0016 'International Tables Vol C Tables 4.2.6.8 and 6.1.1.4'
H H 0.0000 0.0000 'International Tables Vol C Tables 4.2.6.8 and 6.1.1.4'
N N 0.0061 0.0033 'International Tables Vol C Tables 4.2.6.8 and 6.1.1.4'

loop_
_geom_angle_atom_site_label_1
_geom_angle_atom_site_label_2
_geom_angle_atom_site_label_3
_geom_angle_site_symmetry_1
_geom_angle_site_symmetry_3
_geom_angle
C8 N1 C10 . . 111.12(10)
C8 N1 C9 . . 109.95(9)
C10 N1 C9 . . 108.61(9)
C2 C1 C6 . . 117.90(11)
C2 C1 C8 . . 119.29(11)
C6 C1 C8 . . 122.78(11)
C3 C2 C1 . . 121.65(12)
C3 C2 H2A . . 119.2
C1 C2 H2A . . 119.2
C2 C3 C4 . . 119.53(11)
C2 C3 H3A . . 120.4(9)
C4 C3 H3A . . 120.0(9)
C3 C4 C5 . . 119.95(11)
C3 C4 C7 . . 119.41(11)
C5 C4 C7 . . 120.63(12)
C6 C5 C4 . . 119.56(12)
C6 C5 H5A . . 120.2
C4 C5 H5A . . 120.2
C5 C6 C1 . . 121.40(12)
C5 C6 H6A . . 119.3
C1 C6 H6A . . 119.3
N2 C7 C4 . . 178.26(14)
N1 C8 C1 . . 114.29(10)
N1 C8 H8A . . 108.7
C1 C8 H8A . . 108.7
N1 C8 H8B . . 108.7
C1 C8 H8B . . 108.7
H8A C8 H8B . . 107.6
N1 C9 C10 . 2_576 110.36(10)
N1 C9 H9A . . 109.6
C10 C9 H9A 2_576 . 109.6
N1 C9 H9B . . 109.6
C10 C9 H9B 2_576 . 109.6
H9A C9 H9B . . 108.1
N1 C10 C9 . 2_576 110.14(9)
N1 C10 H10A . . 109.6
C9 C10 H10A 2_576 . 109.6
N1 C10 H10B . . 109.6
C9 C10 H10B 2_576 . 109.6
H10A C10 H10B . . 108.1

loop_
_geom_bond_atom_site_label_1
_geom_bond_atom_site_label_2
_geom_bond_site_symmetry_2
_geom_bond_distance
N1 C8 . 1.4582(15)
N1 C10 . 1.4587(16)
N1 C9 . 1.4636(14)
N2 C7 . 1.1411(17)
C1 C2 . 1.3826(17)
C1 C6 . 1.3875(18)
C1 C8 . 1.5090(16)
C2 C3 . 1.3749(18)
C2 H2A . 0.9300
C3 C4 . 1.3840(19)
C3 H3A . 0.993(16)
C4 C5 . 1.3837(17)
C4 C7 . 1.4403(16)
C5 C6 . 1.3769(17)
C5 H5A . 0.9300
C6 H6A . 0.9300
C8 H8A . 0.9700
C8 H8B . 0.9700
C9 C10 2_576 1.5074(17)
C9 H9A . 0.9700
C9 H9B . 0.9700
C10 C9 2_576 1.5074(17)
C10 H10A . 0.9700
C10 H10B . 0.9700

loop_
_geom_hbond_atom_site_label_D
_geom_hbond_atom_site_label_H
_geom_hbond_atom_site_label_A
_geom_hbond_site_symmetry_A
_geom_hbond_distance_DH
_geom_hbond_distance_HA
_geom_hbond_distance_DA
_geom_hbond_angle_DHA
C3 H3A N2 2_767 0.993(16) 2.654(17) 3.6273(19) 166.5(13)

loop_
_geom_torsion_atom_site_label_1
_geom_torsion_atom_site_label_2
_geom_torsion_atom_site_label_3
_geom_torsion_atom_site_label_4
_geom_torsion_site_symmetry_4
_geom_torsion
C6 C1 C2 C3 . 0.8(2)
C8 C1 C2 C3 . -177.26(12)
C1 C2 C3 C4 . -1.1(2)
C2 C3 C4 C5 . 0.4(2)
C2 C3 C4 C7 . 179.55(12)
C3 C4 C5 C6 . 0.5(2)
C7 C4 C5 C6 . -178.64(13)
C4 C5 C6 C1 . -0.8(2)
C2 C1 C6 C5 . 0.1(2)
C8 C1 C6 C5 . 178.13(13)
C10 N1 C8 C1 . 71.10(14)
C9 N1 C8 C1 . -168.63(10)
C2 C1 C8 N1 . -156.04(12)
C6 C1 C8 N1 . 26.00(19)
C8 N1 C9 C10 2_576 179.05(10)
C10 N1 C9 C10 2_576 -59.17(14)
C8 N1 C10 C9 2_576 -179.90(9)
C9 N1 C10 C9 2_576 59.03(14)
